data_2300612
loop_
_publ_author_name
'Lutterotti, L.'
'Scardi, P.'

_publ_section_title
;
 Simultaneous Structure and Size-Strain Refinement by the Rietveld Method
;
_journal_coden_ASTM JACGAR
_journal_name_full 'Journal of Applied Crystallography'
_journal_page_first 246
_journal_page_last 252
_journal_paper_doi 10.1107/S0021889890002382
_journal_volume 23
_journal_year 1990
_chemical_formula_sum 'O2 Zr'
_chemical_name_common 'tetragonal zirconia'
_space_group_IT_number 137
_symmetry_cell_setting tetragonal
_symmetry_space_group_name_Hall 'P 4n 2n -1n'
_symmetry_space_group_name_H-M 'P 42/n m c :1'
_cell_angle_alpha 90.0
_cell_angle_beta 90.0
_cell_angle_gamma 90.0
_cell_formula_units_Z 2
_cell_length_a 3.5961(2)
_cell_length_b 3.5961(2)
_cell_length_c 5.1770(4)
_cell_volume 66.949(7)
_refine_ls_R_factor_all 0.077
_cod_data_source_file tPSZ.cif
_cod_data_source_block phase_T-PSZ
_cod_original_sg_symbol_H-M P42/nmc
_cod_original_formula_sum 'Zr1 O2'
_cod_database_code 2300612

loop_
_symmetry_equiv_pos_as_xyz
'-y, -x, -z'
'y, x, -z'
'y, -x, -z'
'-y, x, -z'
'x, -y, z'
'-x, y, z'
'-x, -y, z'
'x, y, z'
'-y+1/2, -x+1/2, z+1/2'
'y+1/2, x+1/2, z+1/2'
'y+1/2, -x+1/2, z+1/2'
'-y+1/2, x+1/2, z+1/2'
'x+1/2, -y+1/2, -z+1/2'
'-x+1/2, y+1/2, -z+1/2'
'-x+1/2, -y+1/2, -z+1/2'
'x+1/2, y+1/2, -z+1/2'

loop_
_atom_site_label
_atom_site_type_symbol
_atom_site_occupancy
_atom_site_fract_x
_atom_site_fract_y
_atom_site_fract_z
_atom_site_B_iso_or_equiv
Zr1 Zr4+ 1.0 0 0 0 0.18(2)
O1 O2- 1.0 0 0.5 0.203(1) 0.86(9)
